data_1529145
loop_
_publ_author_name
'Kovba, L.M.'

_publ_section_title
;
 Crystal Structure of K2 U7 O22
;
_journal_name_full 'Zhurnal Strukturnoi Khimii (Issue-No. from 1981)'
_journal_page_first 256
_journal_page_last 258
_journal_volume 13
_journal_year 1972
_chemical_formula_sum 'K2 O22 U7'
_chemical_name_systematic 'K2 U7 O22'
_space_group_IT_number 55
_symmetry_space_group_name_Hall '-P 2 2ab'
_symmetry_space_group_name_H-M 'P b a m'
_cell_angle_alpha 90
_cell_angle_beta 90
_cell_angle_gamma 90
_cell_formula_units_Z 2
_cell_length_a 6.945
_cell_length_b 19.533
_cell_length_c 7.215
_cell_volume 978.763
_citation_journal_id_ASTM ZSTKAI
_cod_data_source_file Kovba_ZSTKAI_1972_41.cif
_cod_data_source_block K2O22U7
_cod_original_cell_volume 978.7631
_cod_database_code 1529145

loop_
_symmetry_equiv_pos_as_xyz
x,y,z
-x,-y,z
x+1/2,-y+1/2,-z
-x+1/2,y+1/2,-z
-x,-y,-z
x,y,-z
-x-1/2,y-1/2,z
x-1/2,-y-1/2,z

loop_
_atom_site_label
_atom_site_type_symbol
_atom_site_fract_x
_atom_site_fract_y
_atom_site_fract_z
_atom_site_occupancy
_atom_site_U_iso_or_equiv
U3 U+6 -0.028 0.4002 0 1 0.0
O9 O-2 0.338 0.46 0.5 1 0.0
O8 O-2 0.258 0.15 0.5 1 0.0
U1 U+6 0 0 0 1 0.0
O4 O-2 0.333 -0.008 0 1 0.0
O5 O-2 0.108 0.1 0 1 0.0
O7 O-2 0.18 0.323 0 1 0.0
O6 O-2 0.324 0.2 0 1 0.0
U2 U+6 -0.036 0.1992 0 1 0.0
O2 O-2 -0.04 0.199 0.27 1 0.0
K1 K+1 0.117 0.3 0.5 1 0.0
O3 O-2 -0.03 0.4 0.27 1 0.0
O1 O-2 0 0 0.26 1 0.0
U4 U+6 0.195 0.0572 0.5 1 0.0
